data_7050062
loop_
_publ_author_name
'Zhang, Jian'
'Li, Zhao-Ji'
'Cheng, Jian-Kai'
'Kang, Yao'
'Qin, Ye-Yan'
'Yao, Yuan-Gen'

_publ_section_title
;
 A novel 3D framework generated by unusual pillared 2D bilayer motifs
;
_journal_issue 3
_journal_name_full 'New Journal of Chemistry'
_journal_page_first 421
_journal_paper_doi 10.1039/b415953e
_journal_volume 29
_journal_year 2005
_chemical_formula_sum 'C21 H20 Co2 N2 O14'
_chemical_formula_weight 642.25
_chemical_name_systematic
;
?
;
_space_group_IT_number 2
_symmetry_cell_setting triclinic
_symmetry_space_group_name_Hall '-P 1'
_symmetry_space_group_name_H-M 'P -1'
_atom_sites_solution_hydrogens geom
_atom_sites_solution_primary direct
_atom_sites_solution_secondary difmap
_audit_creation_method SHELXL-97
_cell_angle_alpha 83.439(8)
_cell_angle_beta 81.485(7)
_cell_angle_gamma 72.674(9)
_cell_formula_units_Z 2
_cell_length_a 7.3627(14)
_cell_length_b 12.330(3)
_cell_length_c 13.929(2)
_cell_measurement_reflns_used 1918
_cell_measurement_temperature 293(2)
_cell_measurement_theta_max 25.0264
_cell_measurement_theta_min 3.0677
_cell_volume 1190.5(4)
_computing_cell_refinement 'Siemens SMART & SAINT'
_computing_data_collection 'Siemens SMART'
_computing_data_reduction 'Siemens XPREP'
_computing_molecular_graphics 'Bruker SHELXTL'
_computing_publication_material 'Bruker SHELXTL'
_computing_structure_refinement 'Siemens SHELXTL'
_computing_structure_solution 'Siemens SHELXTL'
_diffrn_ambient_temperature 293(2)
_diffrn_measured_fraction_theta_full 0.994
_diffrn_measured_fraction_theta_max 0.994
_diffrn_measurement_device_type 'Bruker P4'
_diffrn_measurement_method '\w scans'
_diffrn_radiation_monochromator graphite
_diffrn_radiation_source 'fine-focus sealed tube'
_diffrn_radiation_type MoK\a
_diffrn_radiation_wavelength 0.71073
_diffrn_reflns_av_R_equivalents 0.0481
_diffrn_reflns_av_sigmaI/netI 0.0790
_diffrn_reflns_limit_h_max 8
_diffrn_reflns_limit_h_min -7
_diffrn_reflns_limit_k_max 14
_diffrn_reflns_limit_k_min -14
_diffrn_reflns_limit_l_max 16
_diffrn_reflns_limit_l_min -16
_diffrn_reflns_number 7636
_diffrn_reflns_theta_full 25.03
_diffrn_reflns_theta_max 25.03
_diffrn_reflns_theta_min 3.07
_diffrn_standards_decay_% 0
_diffrn_standards_interval_count 0
_diffrn_standards_interval_time .
_diffrn_standards_number 0
_exptl_absorpt_coefficient_mu 1.473
_exptl_absorpt_correction_T_max 1.0000
_exptl_absorpt_correction_T_min 0.8473
_exptl_absorpt_correction_type empirical
_exptl_absorpt_process_details 'SADABS (Sheldrick, 1996)'
_exptl_crystal_colour Red
_exptl_crystal_density_diffrn 1.792
_exptl_crystal_density_method 'not measured'
_exptl_crystal_description Prism
_exptl_crystal_F_000 652
_exptl_crystal_size_max 0.2000
_exptl_crystal_size_mid 0.1000
_exptl_crystal_size_min 0.0700
_refine_diff_density_max 1.110
_refine_diff_density_min -1.244
_refine_diff_density_rms 0.122
_refine_ls_extinction_method none
_refine_ls_goodness_of_fit_ref 1.085
_refine_ls_hydrogen_treatment mixed
_refine_ls_matrix_type full
_refine_ls_number_parameters 385
_refine_ls_number_reflns 4179
_refine_ls_number_restraints 8
_refine_ls_restrained_S_all 1.084
_refine_ls_R_factor_gt 0.0739
_refine_ls_shift/su_max 0.001
_refine_ls_shift/su_mean 0.000
_refine_ls_structure_factor_coef Fsqd
_refine_ls_weighting_details 'calc w=1/[\s^2^(Fo^2^)+(0.0351P)^2^+7.5026P] where P=(Fo^2^+2Fc^2^)/3'
_refine_ls_weighting_scheme calc
_refine_ls_wR_factor_gt 0.1381
_refine_ls_wR_factor_ref 0.1543
_reflns_number_gt 3098
_reflns_number_total 4179
_reflns_threshold_expression >2sigma(I)
_cod_data_source_file b415953e.txt
_cod_data_source_block a
_cod_depositor_comments
;
The following automatic conversions were performed:
'_symmetry_cell_setting' value 'Triclinic' changed to 'triclinic'
according to '/home/saulius/struct/CIF-dictionaries/cif_core.dic'
dictionary named 'cif_core.dic' version 2.4.1 from 2010-06-29.

Automatic conversion script
Id: cif_fix_enum 1527 2010-12-29 10:47:43Z saulius 
;
_cod_original_cell_volume 1190.6(4)
_cod_original_sg_symbol_H-M P-1
_cod_database_code 7050062
_refine_ls_r_factor_ref 0.1041

loop_
_symmetry_equiv_pos_as_xyz
'x, y, z'
'-x, -y, -z'

loop_
_atom_site_label
_atom_site_type_symbol
_atom_site_fract_x
_atom_site_fract_y
_atom_site_fract_z
_atom_site_U_iso_or_equiv
_atom_site_adp_type
_atom_site_occupancy
_atom_site_symmetry_multiplicity
_atom_site_calc_flag
_atom_site_refinement_flags
_atom_site_disorder_assembly
_atom_site_disorder_group
Co1 Co 0.54478(15) 0.21010(11) 0.04031(7) 0.0436(4) Uani 1 1 d . . .
Co2 Co 0.08419(12) 0.06372(7) 0.24816(6) 0.0165(2) Uani 1 1 d . . .
O1 O 0.2371(6) 0.1709(4) 0.2811(3) 0.0214(10) Uani 1 1 d . . .
O1W O 0.5859(10) 0.0259(7) 0.0780(7) 0.106(4) Uani 1 1 d D . .
H1WA H 0.5405 0.0001 0.0386 0.159 Uiso 1 1 calc RD . .
H1WB H 0.689(11) 0.031(14) 0.049(5) 0.159 Uiso 1 1 d D . .
O1' O -0.1085(7) 0.7088(5) 0.0589(3) 0.0422(15) Uani 1 1 d . . .
O2 O 0.2941(8) 0.2449(4) 0.1322(3) 0.0341(13) Uani 1 1 d . . .
O2W O 0.8083(9) 0.1561(10) -0.0473(6) 0.130(5) Uani 1 1 d D . .
H2WA H 0.7927 0.1745 -0.1046 0.196 Uiso 1 1 calc RD . .
H2WB H 0.86(2) 0.201(10) -0.034(5) 0.196 Uiso 1 1 d D . .
O2' O -0.4238(7) 0.7866(5) 0.0815(4) 0.0467(16) Uani 1 1 d . . .
O3W O -0.0879(7) -0.0429(4) 0.2291(3) 0.0284(11) Uani 1 1 d D . .
H3WA H -0.1854 -0.0284 0.2681 0.043 Uiso 1 1 calc RD . .
H3WB H -0.124(6) -0.044(7) 0.1768(16) 0.043 Uiso 1 1 d D . .
O3 O 0.6951(8) 0.1905(5) 0.1555(4) 0.0521(17) Uani 1 1 d . . .
O3' O -0.7452(7) 0.7773(4) 0.2414(4) 0.0343(13) Uani 1 1 d . . .
O4W O 0.1065(6) 0.0972(4) 0.0931(3) 0.0220(10) Uani 1 1 d D . .
H4WA H 0.1639 0.1453 0.0769 0.033 Uiso 1 1 calc RD . .
H4WB H -0.001(4) 0.127(4) 0.076(5) 0.033 Uiso 1 1 d D . .
O4 O 0.8502(6) 0.2027(4) 0.2729(3) 0.0264(11) Uani 1 1 d . . .
O4' O -0.6596(6) 0.9370(4) 0.2371(3) 0.0246(11) Uani 1 1 d . . .
O5 O 0.1102(7) 0.6240(4) 0.4828(3) 0.0306(12) Uani 1 1 d . . .
O5W' O -0.4071(15) 0.0117(11) 0.3601(11) 0.056(4) Uani 0.50 1 d P . .
O5W O -0.4925(18) 0.0494(11) 0.4353(11) 0.062(4) Uani 0.50 1 d P . .
N1 N 0.5194(9) 0.3835(7) 0.0171(5) 0.0458(19) Uani 1 1 d . . .
N2 N 0.0397(8) 0.0220(5) 0.4006(4) 0.0221(12) Uani 1 1 d . . .
C1 C 0.2395(9) 0.5012(5) 0.3565(4) 0.0167(13) Uani 1 1 d . . .
C1' C -0.0955(9) 0.6488(5) 0.3609(5) 0.0194(14) Uani 1 1 d . . .
C2 C 0.2023(9) 0.4205(5) 0.3078(4) 0.0171(13) Uani 1 1 d . . .
H2A H 0.0758 0.4256 0.3018 0.021 Uiso 1 1 calc R . .
C2' C -0.0989(9) 0.6617(5) 0.2615(5) 0.0197(14) Uani 1 1 d . . .
H2'A H 0.0115 0.6296 0.2206 0.024 Uiso 1 1 calc R . .
C3 C 0.3477(9) 0.3316(5) 0.2671(4) 0.0155(13) Uani 1 1 d . . .
C3' C -0.2676(9) 0.7229(5) 0.2213(5) 0.0176(13) Uani 1 1 d . . .
C4 C 0.5388(8) 0.3262(5) 0.2740(4) 0.0160(13) Uani 1 1 d . . .
C4' C -0.4342(9) 0.7650(5) 0.2823(5) 0.0188(14) Uani 1 1 d . . .
C5 C 0.5769(9) 0.4048(6) 0.3251(5) 0.0241(15) Uani 1 1 d . . .
H5A H 0.7031 0.3988 0.3325 0.029 Uiso 1 1 calc R . .
C5' C -0.4315(9) 0.7509(6) 0.3836(5) 0.0276(16) Uani 1 1 d . . .
H5'A H -0.5432 0.7793 0.4249 0.033 Uiso 1 1 calc R . .
C6 C 0.4305(9) 0.4922(5) 0.3656(5) 0.0216(15) Uani 1 1 d . . .
H6A H 0.4588 0.5452 0.3989 0.026 Uiso 1 1 calc R . .
C6' C -0.2621(9) 0.6947(6) 0.4220(5) 0.0267(16) Uani 1 1 d . . .
H6'A H -0.2597 0.6875 0.4890 0.032 Uiso 1 1 calc R . .
C7 C 0.2930(9) 0.2412(5) 0.2237(4) 0.0161(13) Uani 1 1 d . . .
C7' C -0.2629(10) 0.7392(6) 0.1114(5) 0.0292(17) Uani 1 1 d . . .
C8 C 0.7052(9) 0.2335(6) 0.2309(4) 0.0202(14) Uani 1 1 d . . .
C8' C -0.6275(9) 0.8293(6) 0.2488(5) 0.0241(15) Uani 1 1 d . . .
C9 C 0.0871(9) 0.5937(5) 0.4064(5) 0.0207(14) Uani 1 1 d . . .
C10 C 0.6698(12) 0.4263(9) 0.0072(7) 0.053(3) Uani 1 1 d . . .
H10A H 0.793(13) 0.375(8) 0.020(6) 0.064 Uiso 1 1 d . . .
C11 C 0.3507(12) 0.4577(9) 0.0109(7) 0.050(3) Uani 1 1 d . . .
H11A H 0.249(13) 0.432(8) 0.020(6) 0.061 Uiso 1 1 d . . .
C12 C 0.0006(9) 0.1050(6) 0.4618(5) 0.0225(15) Uani 1 1 d . . .
H12A H -0.006(9) 0.185(6) 0.441(5) 0.027 Uiso 1 1 d . . .
C13 C 0.0374(9) -0.0828(6) 0.4399(5) 0.0209(15) Uani 1 1 d . . .
H13A H 0.069(10) -0.133(6) 0.400(5) 0.025 Uiso 1 1 d . . .

loop_
_atom_site_aniso_label
_atom_site_aniso_U_11
_atom_site_aniso_U_22
_atom_site_aniso_U_33
_atom_site_aniso_U_23
_atom_site_aniso_U_13
_atom_site_aniso_U_12
Co1 0.0239(6) 0.0708(9) 0.0269(6) -0.0229(6) -0.0128(5) 0.0124(5)
Co2 0.0167(5) 0.0129(5) 0.0187(5) -0.0042(3) -0.0031(3) -0.0007(4)
O1 0.033(3) 0.020(2) 0.014(2) -0.0002(19) 0.0009(19) -0.013(2)
O1W 0.068(5) 0.060(5) 0.201(10) -0.085(6) -0.058(6) 0.014(4)
O1' 0.020(3) 0.077(4) 0.018(3) -0.008(3) 0.003(2) 0.003(3)
O2 0.059(4) 0.040(3) 0.017(2) 0.004(2) -0.006(2) -0.036(3)
O2W 0.021(4) 0.270(13) 0.095(6) -0.127(8) -0.013(4) 0.011(5)
O2' 0.026(3) 0.081(5) 0.021(3) -0.017(3) -0.013(2) 0.012(3)
O3W 0.028(3) 0.029(3) 0.031(3) -0.007(2) -0.005(2) -0.010(2)
O3 0.047(3) 0.049(4) 0.050(4) -0.032(3) -0.038(3) 0.028(3)
O3' 0.019(3) 0.023(3) 0.063(4) -0.008(2) -0.008(2) -0.006(2)
O4W 0.025(3) 0.018(2) 0.021(2) -0.0006(19) -0.008(2) -0.003(2)
O4 0.024(3) 0.023(3) 0.029(3) -0.011(2) -0.010(2) 0.005(2)
O4' 0.020(2) 0.019(3) 0.031(3) -0.005(2) -0.008(2) 0.004(2)
O5 0.028(3) 0.034(3) 0.026(3) -0.016(2) -0.012(2) 0.005(2)
O5W' 0.017(6) 0.048(8) 0.095(11) 0.018(7) -0.007(6) -0.003(5)
O5W 0.040(7) 0.048(8) 0.100(11) -0.036(8) -0.019(8) 0.000(6)
N1 0.026(4) 0.077(5) 0.038(4) 0.025(4) -0.016(3) -0.026(4)
N2 0.024(3) 0.021(3) 0.020(3) -0.002(2) 0.001(2) -0.005(2)
C1 0.021(3) 0.010(3) 0.017(3) 0.005(2) -0.006(3) -0.003(3)
C1' 0.021(3) 0.014(3) 0.019(3) 0.003(3) -0.005(3) 0.001(3)
C2 0.011(3) 0.020(3) 0.019(3) 0.003(3) -0.004(3) -0.002(3)
C2' 0.015(3) 0.019(3) 0.026(4) -0.003(3) -0.008(3) -0.001(3)
C3 0.017(3) 0.009(3) 0.019(3) 0.003(2) -0.007(3) -0.002(3)
C3' 0.017(3) 0.014(3) 0.022(3) -0.003(3) -0.001(3) -0.004(3)
C4 0.011(3) 0.012(3) 0.022(3) 0.000(3) -0.005(3) 0.002(2)
C4' 0.016(3) 0.014(3) 0.025(4) 0.001(3) -0.003(3) -0.003(3)
C5 0.015(3) 0.022(4) 0.034(4) -0.009(3) -0.005(3) 0.001(3)
C5' 0.019(4) 0.033(4) 0.022(4) -0.003(3) 0.003(3) 0.004(3)
C6 0.024(4) 0.017(3) 0.025(4) 0.000(3) -0.010(3) -0.005(3)
C6' 0.025(4) 0.030(4) 0.018(3) 0.000(3) -0.002(3) 0.002(3)
C7 0.016(3) 0.011(3) 0.018(3) -0.001(3) -0.005(3) 0.001(3)
C7' 0.023(4) 0.040(5) 0.023(4) -0.008(3) -0.009(3) -0.001(3)
C8 0.020(4) 0.021(4) 0.017(3) -0.009(3) -0.005(3) 0.001(3)
C8' 0.020(4) 0.022(4) 0.025(4) -0.009(3) 0.004(3) 0.001(3)
C9 0.019(3) 0.018(4) 0.024(4) 0.001(3) -0.008(3) -0.002(3)
C10 0.031(5) 0.070(7) 0.053(6) 0.035(5) -0.014(4) -0.016(5)
C11 0.022(4) 0.083(8) 0.049(5) 0.018(5) -0.006(4) -0.026(5)
C12 0.024(4) 0.018(4) 0.027(4) -0.007(3) 0.006(3) -0.011(3)
C13 0.025(4) 0.016(4) 0.024(4) -0.010(3) 0.003(3) -0.007(3)

loop_
_atom_type_symbol
_atom_type_description
_atom_type_scat_dispersion_real
_atom_type_scat_dispersion_imag
_atom_type_scat_source
C C 0.0033 0.0016 'International Tables Vol C Tables 4.2.6.8 and 6.1.1.4'
H H 0.0000 0.0000 'International Tables Vol C Tables 4.2.6.8 and 6.1.1.4'
O O 0.0106 0.0060 'International Tables Vol C Tables 4.2.6.8 and 6.1.1.4'
Co Co 0.3494 0.9721 'International Tables Vol C Tables 4.2.6.8 and 6.1.1.4'
N N 0.0061 0.0033 'International Tables Vol C Tables 4.2.6.8 and 6.1.1.4'

loop_
_geom_angle_atom_site_label_1
_geom_angle_atom_site_label_2
_geom_angle_atom_site_label_3
_geom_angle
_geom_angle_site_symmetry_1
_geom_angle_site_symmetry_3
_geom_angle_publ_flag
O2' Co1 O3 172.6(2) 2_565 . ?
O2' Co1 O2 95.9(2) 2_565 . ?
O3 Co1 O2 90.1(2) . . ?
O2' Co1 N1 91.3(3) 2_565 . ?
O3 Co1 N1 93.0(2) . . ?
O2 Co1 N1 90.0(2) . . ?
O2' Co1 O2W 85.8(2) 2_565 . ?
O3 Co1 O2W 87.8(3) . . ?
O2 Co1 O2W 173.8(4) . . ?
N1 Co1 O2W 95.9(4) . . ?
O2' Co1 O1W 94.5(3) 2_565 . ?
O3 Co1 O1W 81.2(3) . . ?
O2 Co1 O1W 89.6(3) . . ?
N1 Co1 O1W 174.2(3) . . ?
O2W Co1 O1W 84.3(4) . . ?
O4 Co2 O4' 170.49(18) 1_455 1_645 ?
O4 Co2 O1 83.85(18) 1_455 . ?
O4' Co2 O1 87.29(18) 1_645 . ?
O4 Co2 N2 85.4(2) 1_455 . ?
O4' Co2 N2 90.6(2) 1_645 . ?
O1 Co2 N2 86.79(18) . . ?
O4 Co2 O3W 93.06(18) 1_455 . ?
O4' Co2 O3W 95.45(18) 1_645 . ?
O1 Co2 O3W 174.11(18) . . ?
N2 Co2 O3W 88.0(2) . . ?
O4 Co2 O4W 93.85(18) 1_455 . ?
O4' Co2 O4W 90.97(18) 1_645 . ?
O1 Co2 O4W 99.11(17) . . ?
N2 Co2 O4W 173.95(19) . . ?
O3W Co2 O4W 86.08(18) . . ?
C7 O1 Co2 125.9(4) . . ?
Co1 O1W H1WA 109.5 . . ?
Co1 O1W H1WB 74(10) . . ?
H1WA O1W H1WB 104.1 . . ?
C7 O2 Co1 121.5(4) . . ?
Co1 O2W H2WA 109.5 . . ?
Co1 O2W H2WB 100(10) . . ?
H2WA O2W H2WB 103.5 . . ?
C7' O2' Co1 136.5(5) . 2_565 ?
Co2 O3W H3WA 109.5 . . ?
Co2 O3W H3WB 122(5) . . ?
H3WA O3W H3WB 105.5 . . ?
C8 O3 Co1 144.4(5) . . ?
Co2 O4W H4WA 109.5 . . ?
Co2 O4W H4WB 110(5) . . ?
H4WA O4W H4WB 104.1 . . ?
C8 O4 Co2 127.6(4) . 1_655 ?
C8' O4' Co2 129.7(4) . 1_465 ?
C11 N1 C10 116.3(8) . . ?
C11 N1 Co1 120.3(6) . . ?
C10 N1 Co1 123.4(6) . . ?
C12 N2 C13 117.3(6) . . ?
C12 N2 Co2 119.1(4) . . ?
C13 N2 Co2 123.5(4) . . ?
C2 C1 C6 118.5(6) . . ?
C2 C1 C9 123.7(6) . . ?
C6 C1 C9 117.7(6) . . ?
C2' C1' C6' 119.5(6) . . ?
C2' C1' C9 122.2(6) . . ?
C6' C1' C9 118.1(6) . . ?
C1 C2 C3 122.1(6) . . ?
C1 C2 H2A 118.9 . . ?
C3 C2 H2A 118.9 . . ?
C1' C2' C3' 120.7(6) . . ?
C1' C2' H2'A 119.7 . . ?
C3' C2' H2'A 119.7 . . ?
C2 C3 C4 118.6(5) . . ?
C2 C3 C7 118.4(5) . . ?
C4 C3 C7 122.9(5) . . ?
C4' C3' C2' 119.6(6) . . ?
C4' C3' C7' 121.5(6) . . ?
C2' C3' C7' 119.0(6) . . ?
C5 C4 C3 119.6(6) . . ?
C5 C4 C8 118.4(5) . . ?
C3 C4 C8 122.0(5) . . ?
C3' C4' C5' 119.8(6) . . ?
C3' C4' C8' 125.0(6) . . ?
C5' C4' C8' 115.2(6) . . ?
C4 C5 C6 121.0(6) . . ?
C4 C5 H5A 119.5 . . ?
C6 C5 H5A 119.5 . . ?
C6' C5' C4' 119.9(6) . . ?
C6' C5' H5'A 120.0 . . ?
C4' C5' H5'A 120.0 . . ?
C5 C6 C1 120.2(6) . . ?
C5 C6 H6A 119.9 . . ?
C1 C6 H6A 119.9 . . ?
C5' C6' C1' 120.4(6) . . ?
C5' C6' H6'A 119.8 . . ?
C1' C6' H6'A 119.8 . . ?
O1 C7 O2 123.4(6) . . ?
O1 C7 C3 116.8(5) . . ?
O2 C7 C3 119.6(5) . . ?
O1' C7' O2' 125.4(7) . . ?
O1' C7' C3' 119.8(6) . . ?
O2' C7' C3' 114.8(6) . . ?
O4 C8 O3 121.9(6) . . ?
O4 C8 C4 117.2(5) . . ?
O3 C8 C4 120.8(6) . . ?
O3' C8' O4' 125.0(6) . . ?
O3' C8' C4' 120.0(6) . . ?
O4' C8' C4' 114.8(6) . . ?
O5 C9 C1 120.3(6) . . ?
O5 C9 C1' 120.6(6) . . ?
C1 C9 C1' 119.1(5) . . ?
N1 C10 C11 122.2(8) . 2_665 ?
N1 C10 H10A 118(5) . . ?
C11 C10 H10A 120(5) 2_665 . ?
N1 C11 C10 121.6(8) . 2_665 ?
N1 C11 H11A 118(6) . . ?
C10 C11 H11A 121(6) 2_665 . ?
N2 C12 C13 120.9(6) . 2_556 ?
N2 C12 H12A 124(4) . . ?
C13 C12 H12A 115(4) 2_556 . ?
N2 C13 C12 121.8(6) . 2_556 ?
N2 C13 H13A 115(5) . . ?
C12 C13 H13A 123(5) 2_556 . ?

loop_
_geom_bond_atom_site_label_1
_geom_bond_atom_site_label_2
_geom_bond_distance
_geom_bond_site_symmetry_2
_geom_bond_publ_flag
Co1 O2' 2.021(5) 2_565 ?
Co1 O3 2.034(5) . ?
Co1 O2 2.045(5) . ?
Co1 N1 2.081(8) . ?
Co1 O2W 2.100(7) . ?
Co1 O1W 2.211(9) . ?
Co2 O4 2.055(4) 1_455 ?
Co2 O4' 2.058(4) 1_645 ?
Co2 O1 2.098(4) . ?
Co2 N2 2.127(5) . ?
Co2 O3W 2.139(5) . ?
Co2 O4W 2.143(4) . ?
O1 C7 1.232(7) . ?
O1W H1WA 0.8200 . ?
O1W H1WB 0.82(9) . ?
O1' C7' 1.236(8) . ?
O2 C7 1.269(7) . ?
O2W H2WA 0.8200 . ?
O2W H2WB 0.81(14) . ?
O2' C7' 1.263(8) . ?
O2' Co1 2.021(5) 2_565 ?
O3W H3WA 0.8200 . ?
O3W H3WB 0.816(19) . ?
O3 C8 1.251(8) . ?
O3' C8' 1.242(8) . ?
O4W H4WA 0.8200 . ?
O4W H4WB 0.83(4) . ?
O4 C8 1.232(7) . ?
O4 Co2 2.055(4) 1_655 ?
O4' C8' 1.273(8) . ?
O4' Co2 2.058(4) 1_465 ?
O5 C9 1.218(7) . ?
O5W' O5W 1.205(17) . ?
N1 C11 1.314(11) . ?
N1 C10 1.345(10) . ?
N2 C12 1.344(8) . ?
N2 C13 1.348(8) . ?
C1 C2 1.378(8) . ?
C1 C6 1.401(9) . ?
C1 C9 1.493(9) . ?
C1' C2' 1.379(9) . ?
C1' C6' 1.391(9) . ?
C1' C9 1.510(9) . ?
C2 C3 1.389(8) . ?
C2 H2A 0.9300 . ?
C2' C3' 1.405(9) . ?
C2' H2'A 0.9300 . ?
C3 C4 1.406(8) . ?
C3 C7 1.505(8) . ?
C3' C4' 1.382(9) . ?
C3' C7' 1.519(9) . ?
C4 C5 1.379(9) . ?
C4 C8 1.508(8) . ?
C4' C5' 1.404(9) . ?
C4' C8' 1.521(9) . ?
C5 C6 1.381(9) . ?
C5 H5A 0.9300 . ?
C5' C6' 1.386(9) . ?
C5' H5'A 0.9300 . ?
C6 H6A 0.9300 . ?
C6' H6'A 0.9300 . ?
C10 C11 1.390(13) 2_665 ?
C10 H10A 0.97(9) . ?
C11 C10 1.390(13) 2_665 ?
C11 H11A 0.89(9) . ?
C12 C13 1.370(9) 2_556 ?
C12 H12A 0.98(7) . ?
C13 C12 1.370(9) 2_556 ?
C13 H13A 0.84(7) . ?

loop_
_geom_hbond_atom_site_label_D
_geom_hbond_atom_site_label_H
_geom_hbond_atom_site_label_A
_geom_hbond_distance_DH
_geom_hbond_distance_HA
_geom_hbond_distance_DA
_geom_hbond_angle_DHA
_geom_hbond_site_symmetry_A
O1W H1WA O1W 0.82 2.09 2.889(14) 166.1 2_655
O1W H1WA O2' 0.82 2.57 2.968(10) 110.9 1_645
O1W H1WB O2W 0.82(9) 2.22(11) 2.895(15) 140(16) .
O2W H2WA O3' 0.82 1.98 2.800(10) 177.8 2_565
O2W H2WB O1' 0.81(14) 2.36(7) 3.117(11) 153(14) 2_665
O3W H3WA O5W' 0.82 1.90 2.715(14) 176.9 .
O3W H3WB O1W 0.816(19) 2.59(4) 3.286(9) 144(4) 1_455
O4W H4WA O2 0.82 2.04 2.734(6) 142.2 .
O4W H4WA O1' 0.82 2.45 3.011(7) 126.6 2_565
O4W H4WB O3 0.83(4) 2.30(5) 2.937(7) 134(6) 1_455
O4W H4WB O2W 0.83(4) 2.30(4) 3.028(8) 147(7) 1_455
